data_2214413
loop_
_publ_author_name
'King, Gary'
'Bergin, Enda'
'M\"uller-Bunz, Helge'
'Gilheany, Declan G.'

_publ_section_title
;
 (<i>R</i>,<i>R</i>)-Ethylenebis[(2-methylphenyl)phenylphosphine oxide]
 (`<i>o</i>-Tolyl DiPAMPO')
;
_journal_coeditor_code WK2065
_journal_issue 7
_journal_name_full 'Acta Crystallographica Section E'
_journal_page_first o3278
_journal_page_last o3278
_journal_paper_doi 10.1107/S1600536807029479
_journal_volume 63
_journal_year 2007
_chemical_formula_iupac 'C28 H28 O2 P2'
_chemical_formula_moiety 'C28 H28 O2 P2'
_chemical_formula_sum 'C28 H28 O2 P2'
_chemical_formula_weight 458.44
_chemical_name_systematic
;
(R,R)-Ethylenebis[(2-methylphenyl)phenylphosphine oxide]
;
_space_group_IT_number 19
_symmetry_cell_setting orthorhombic
_symmetry_space_group_name_Hall 'P 2ac 2ab'
_symmetry_space_group_name_H-M 'P 21 21 21'
_atom_sites_solution_hydrogens geom
_atom_sites_solution_primary direct
_atom_sites_solution_secondary difmap
_audit_creation_method SHELXL-97
_cell_angle_alpha 90.00
_cell_angle_beta 90.00
_cell_angle_gamma 90.00
_cell_formula_units_Z 4
_cell_length_a 5.7941(5)
_cell_length_b 17.2455(15)
_cell_length_c 23.012(2)
_cell_measurement_reflns_used 5179
_cell_measurement_temperature 100(2)
_cell_measurement_theta_max 30.84
_cell_measurement_theta_min 2.52
_cell_volume 2299.4(3)
_computing_cell_refinement SMART
_computing_data_collection 'SMART (Bruker, 1997)'
_computing_data_reduction 'SAINT (Bruker, 1997)'
_computing_molecular_graphics 'SHELXTL (Bruker, 1997)'
_computing_publication_material SHELXTL
_computing_structure_refinement 'SHELXL97 (Sheldrick, 1997)'
_computing_structure_solution 'SHELXS97 (Sheldrick, 1997)'
_diffrn_ambient_temperature 100(2)
_diffrn_measured_fraction_theta_full 1.000
_diffrn_measured_fraction_theta_max 1.000
_diffrn_measurement_device_type 'Bruker APEX CCD area-detector'
_diffrn_measurement_method '\f and \w'
_diffrn_radiation_monochromator graphite
_diffrn_radiation_source 'fine-focus sealed tube'
_diffrn_radiation_type MoK\a
_diffrn_radiation_wavelength 0.71073
_diffrn_reflns_av_R_equivalents 0.0536
_diffrn_reflns_av_sigmaI/netI 0.0549
_diffrn_reflns_limit_h_max 8
_diffrn_reflns_limit_h_min -8
_diffrn_reflns_limit_k_max 24
_diffrn_reflns_limit_k_min -24
_diffrn_reflns_limit_l_max 32
_diffrn_reflns_limit_l_min -32
_diffrn_reflns_number 24918
_diffrn_reflns_theta_full 30.00
_diffrn_reflns_theta_max 30.00
_diffrn_reflns_theta_min 1.77
_exptl_absorpt_coefficient_mu 0.213
_exptl_absorpt_correction_T_max 0.9894
_exptl_absorpt_correction_T_min 0.7168
_exptl_absorpt_correction_type multi-scan
_exptl_absorpt_process_details '(SADABS; Sheldrick, 1996)'
_exptl_crystal_colour colourless
_exptl_crystal_density_diffrn 1.324
_exptl_crystal_density_method 'not measured'
_exptl_crystal_description lath
_exptl_crystal_F_000 968
_exptl_crystal_size_max 0.50
_exptl_crystal_size_mid 0.50
_exptl_crystal_size_min 0.05
_refine_diff_density_max 0.555
_refine_diff_density_min -0.233
_refine_ls_abs_structure_details 'Flack (1983)'
_refine_ls_abs_structure_Flack -0.02(8)
_refine_ls_extinction_method none
_refine_ls_goodness_of_fit_ref 1.085
_refine_ls_hydrogen_treatment constr
_refine_ls_matrix_type full
_refine_ls_number_parameters 289
_refine_ls_number_reflns 6693
_refine_ls_number_restraints 0
_refine_ls_restrained_S_all 1.085
_refine_ls_R_factor_all 0.0583
_refine_ls_R_factor_gt 0.0472
_refine_ls_shift/su_max 0.000
_refine_ls_shift/su_mean 0.000
_refine_ls_structure_factor_coef Fsqd
_refine_ls_weighting_details 'calc w=1/[\s^2^(Fo^2^)+(0.0596P)^2^] where P=(Fo^2^+2Fc^2^)/3'
_refine_ls_weighting_scheme calc
_refine_ls_wR_factor_gt 0.1062
_refine_ls_wR_factor_ref 0.1131
_reflns_number_gt 5820
_reflns_number_total 6693
_reflns_threshold_expression I>2\s(I)
_cod_data_source_file wk2065.cif
_cod_data_source_block I
_cod_depositor_comments
;
The following automatic conversions were performed:
'_symmetry_cell_setting' value 'Orthorhombic' changed to 'orthorhombic'
according to '/home/saulius/struct/CIF-dictionaries/cif_core.dic'
dictionary named 'cif_core.dic' version 2.4.1 from 2010-06-29.

Automatic conversion script
Id: cif_fix_enum 1527 2010-12-29 10:47:43Z saulius 

The following automatic conversions were performed:

'_symmetry_cell_setting' value 'Orthorhombic' changed to
'orthorhombic' according to
/home/saulius/struct/CIF-dictionaries/cif_core.dic dictionary named
'cif_core.dic' version 2.4.1 from 2010-06-29.

Automatic conversion script
Id: cif_fix_values 1715 2011-07-08 13:25:40Z adriana 
;
_cod_database_code 2214413
_cod_database_fobs_code 2214413

loop_
_symmetry_equiv_pos_as_xyz
'x, y, z'
'-x+1/2, -y, z+1/2'
'-x, y+1/2, -z+1/2'
'x+1/2, -y+1/2, -z'

loop_
_atom_site_type_symbol
_atom_site_label
_atom_site_fract_x
_atom_site_fract_y
_atom_site_fract_z
_atom_site_U_iso_or_equiv
_atom_site_adp_type
_atom_site_calc_flag
_atom_site_refinement_flags
_atom_site_occupancy
P P1 0.33886(9) 0.29398(3) 0.21588(2) 0.01480(11) Uani d . 1
O O1 0.5851(3) 0.29881(9) 0.19807(6) 0.0211(3) Uani d . 1
C C1 0.2408(4) 0.19598(11) 0.22940(9) 0.0171(4) Uani d . 1
C C2 0.0501(4) 0.16736(13) 0.19982(10) 0.0265(5) Uani d . 1
H H2A -0.0349 0.2006 0.1748 0.032 Uiso calc R 1
C C3 -0.0176(5) 0.09058(14) 0.20643(12) 0.0350(6) Uani d . 1
H H3A -0.1479 0.0714 0.1859 0.042 Uiso calc R 1
C C4 0.1036(4) 0.04265(13) 0.24256(11) 0.0318(6) Uani d . 1
H H4A 0.0591 -0.0101 0.2465 0.038 Uiso calc R 1
C C5 0.2907(5) 0.07055(13) 0.27351(10) 0.0308(6) Uani d . 1
H H5A 0.3714 0.0369 0.2991 0.037 Uiso calc R 1
C C6 0.3631(4) 0.14753(12) 0.26775(9) 0.0223(4) Uani d . 1
C C7 0.5636(5) 0.17576(14) 0.30295(11) 0.0333(6) Uani d . 1
H H7A 0.6237 0.1331 0.3267 0.050 Uiso calc R 1
H H7B 0.5132 0.2181 0.3283 0.050 Uiso calc R 1
H H7C 0.6851 0.1945 0.2769 0.050 Uiso calc R 1
C C8 0.2867(3) 0.34813(11) 0.28190(9) 0.0174(4) Uani d . 1
C C9 0.4561(4) 0.39914(12) 0.30008(10) 0.0251(5) Uani d . 1
H H9A 0.5929 0.4052 0.2778 0.030 Uiso calc R 1
C C10 0.4266(5) 0.44147(14) 0.35085(12) 0.0338(6) Uani d . 1
H H10A 0.5431 0.4766 0.3631 0.041 Uiso calc R 1
C C11 0.2307(5) 0.43278(14) 0.38321(11) 0.0315(6) Uani d . 1
H H11A 0.2124 0.4612 0.4183 0.038 Uiso calc R 1
C C12 0.0594(5) 0.38282(13) 0.36513(10) 0.0303(5) Uani d . 1
H H12A -0.0768 0.3772 0.3877 0.036 Uiso calc R 1
C C13 0.0843(4) 0.34061(13) 0.31418(10) 0.0244(5) Uani d . 1
H H13A -0.0352 0.3069 0.3014 0.029 Uiso calc R 1
C C14 0.1437(4) 0.33385(12) 0.16196(9) 0.0185(4) Uani d . 1
H H14A 0.1397 0.2991 0.1277 0.022 Uiso calc R 1
H H14B -0.0140 0.3362 0.1784 0.022 Uiso calc R 1
C C15 0.2170(4) 0.41508(11) 0.14268(9) 0.0161(4) Uani d . 1
H H15A 0.3778 0.4134 0.1282 0.019 Uiso calc R 1
H H15B 0.2120 0.4507 0.1764 0.019 Uiso calc R 1
P P2 0.02887(8) 0.45118(3) 0.08600(2) 0.01335(11) Uani d . 1
O O2 -0.2200(2) 0.44574(9) 0.10142(6) 0.0188(3) Uani d . 1
C C16 0.1036(3) 0.39833(11) 0.02016(8) 0.0141(4) Uani d . 1
C C17 0.2915(3) 0.34797(11) 0.01890(9) 0.0169(4) Uani d . 1
H H17A 0.3940 0.3461 0.0511 0.020 Uiso calc R 1
C C18 0.3312(4) 0.30052(12) -0.02873(9) 0.0209(4) Uani d . 1
H H18A 0.4604 0.2666 -0.0291 0.025 Uiso calc R 1
C C19 0.1830(4) 0.30256(12) -0.07545(9) 0.0224(4) Uani d . 1
H H19A 0.2045 0.2681 -0.1072 0.027 Uiso calc R 1
C C20 0.0026(4) 0.35514(12) -0.07596(9) 0.0204(4) Uani d . 1
H H20A -0.0940 0.3581 -0.1093 0.024 Uiso calc R 1
C C21 -0.0409(3) 0.40357(11) -0.02912(9) 0.0171(4) Uani d . 1
C C22 -0.2408(4) 0.45922(12) -0.03249(9) 0.0212(4) Uani d . 1
H H22A -0.3182 0.4535 -0.0701 0.032 Uiso calc R 1
H H22B -0.1839 0.5125 -0.0284 0.032 Uiso calc R 1
H H22C -0.3503 0.4479 -0.0012 0.032 Uiso calc R 1
C C23 0.1147(3) 0.55056(11) 0.07362(8) 0.0151(4) Uani d . 1
C C24 0.3295(4) 0.57026(12) 0.05179(10) 0.0236(4) Uani d . 1
H H24A 0.4410 0.5310 0.0448 0.028 Uiso calc R 1
C C25 0.3826(4) 0.64718(13) 0.04011(10) 0.0265(5) Uani d . 1
H H25A 0.5286 0.6603 0.0241 0.032 Uiso calc R 1
C C26 0.2232(4) 0.70479(13) 0.05178(10) 0.0253(5) Uani d . 1
H H26A 0.2609 0.7574 0.0442 0.030 Uiso calc R 1
C C27 0.0107(4) 0.68623(12) 0.07428(11) 0.0281(5) Uani d . 1
H H27A -0.0982 0.7260 0.0823 0.034 Uiso calc R 1
C C28 -0.0452(4) 0.60876(12) 0.08534(10) 0.0225(4) Uani d . 1
H H28A -0.1923 0.5958 0.1008 0.027 Uiso calc R 1

loop_
_atom_site_aniso_label
_atom_site_aniso_U_11
_atom_site_aniso_U_22
_atom_site_aniso_U_33
_atom_site_aniso_U_12
_atom_site_aniso_U_13
_atom_site_aniso_U_23
P1 0.0144(2) 0.0150(2) 0.0149(2) -0.00059(19) -0.00002(19) 0.0026(2)
O1 0.0179(7) 0.0223(7) 0.0233(7) -0.0003(6) 0.0016(6) 0.0029(6)
C1 0.0193(9) 0.0163(9) 0.0155(9) -0.0014(8) 0.0032(7) -0.0003(7)
C2 0.0242(11) 0.0252(11) 0.0302(12) -0.0040(9) -0.0034(10) -0.0015(9)
C3 0.0314(13) 0.0284(12) 0.0452(15) -0.0101(10) 0.0038(12) -0.0093(11)
C4 0.0398(14) 0.0168(10) 0.0387(13) -0.0074(10) 0.0160(11) -0.0048(10)
C5 0.0485(15) 0.0187(10) 0.0253(12) 0.0056(10) 0.0111(11) 0.0037(9)
C6 0.0302(12) 0.0193(9) 0.0175(9) 0.0037(9) 0.0033(9) 0.0000(8)
C7 0.0459(15) 0.0262(11) 0.0279(12) 0.0052(11) -0.0154(11) 0.0025(9)
C8 0.0189(9) 0.0139(8) 0.0194(9) 0.0021(7) -0.0022(8) 0.0031(8)
C9 0.0210(10) 0.0240(10) 0.0302(11) -0.0036(9) -0.0033(9) -0.0046(9)
C10 0.0341(13) 0.0286(12) 0.0386(13) 0.0017(10) -0.0104(11) -0.0124(11)
C11 0.0479(15) 0.0266(12) 0.0200(11) 0.0101(11) -0.0042(10) -0.0051(9)
C12 0.0393(14) 0.0255(11) 0.0261(12) 0.0032(11) 0.0099(10) 0.0017(9)
C13 0.0277(12) 0.0181(9) 0.0274(11) -0.0025(8) 0.0056(9) -0.0001(9)
C14 0.0206(10) 0.0187(9) 0.0161(9) -0.0008(8) -0.0015(8) 0.0049(7)
C15 0.0182(10) 0.0147(9) 0.0153(9) -0.0005(7) -0.0011(7) 0.0016(7)
P2 0.0129(2) 0.0126(2) 0.0145(2) 0.00024(18) 0.00076(18) 0.00101(18)
O2 0.0156(7) 0.0192(7) 0.0217(7) 0.0000(6) 0.0028(5) -0.0001(6)
C16 0.0153(9) 0.0119(8) 0.0151(9) -0.0020(7) 0.0023(7) 0.0012(7)
C17 0.0175(9) 0.0155(9) 0.0177(9) 0.0004(7) 0.0007(7) 0.0018(8)
C18 0.0192(9) 0.0186(9) 0.0250(10) 0.0026(8) 0.0057(9) -0.0016(8)
C19 0.0261(11) 0.0217(10) 0.0192(10) -0.0036(9) 0.0067(8) -0.0044(8)
C20 0.0214(10) 0.0245(10) 0.0152(9) -0.0056(8) 0.0004(8) -0.0005(8)
C21 0.0151(9) 0.0173(8) 0.0188(9) -0.0019(7) 0.0016(8) 0.0024(7)
C22 0.0187(10) 0.0248(10) 0.0202(10) 0.0020(8) -0.0026(8) 0.0033(9)
C23 0.0190(9) 0.0128(8) 0.0133(8) -0.0011(8) -0.0022(7) 0.0005(7)
C24 0.0227(10) 0.0186(9) 0.0296(11) 0.0007(9) 0.0045(9) -0.0008(8)
C25 0.0269(12) 0.0216(10) 0.0309(12) -0.0042(9) 0.0025(9) 0.0022(9)
C26 0.0310(12) 0.0143(9) 0.0307(11) -0.0020(9) -0.0093(9) 0.0051(9)
C27 0.0281(12) 0.0177(9) 0.0384(13) 0.0069(9) -0.0040(10) -0.0009(9)
C28 0.0179(9) 0.0198(9) 0.0296(11) 0.0026(8) 0.0002(9) 0.0002(9)

loop_
_atom_type_symbol
_atom_type_description
_atom_type_scat_dispersion_real
_atom_type_scat_dispersion_imag
_atom_type_scat_source
C C 0.0033 0.0016 'International Tables Vol C Tables 4.2.6.8 and 6.1.1.4'
H H 0.0000 0.0000 'International Tables Vol C Tables 4.2.6.8 and 6.1.1.4'
O O 0.0106 0.0060 'International Tables Vol C Tables 4.2.6.8 and 6.1.1.4'
P P 0.1023 0.0942 'International Tables Vol C Tables 4.2.6.8 and 6.1.1.4'

loop_
_geom_angle_atom_site_label_1
_geom_angle_atom_site_label_2
_geom_angle_atom_site_label_3
_geom_angle
O1 P1 C8 111.28(9)
O1 P1 C1 113.64(9)
C8 P1 C1 106.57(9)
O1 P1 C14 112.86(9)
C8 P1 C14 105.93(9)
C1 P1 C14 106.01(9)
C2 C1 C6 119.8(2)
C2 C1 P1 119.83(16)
C6 C1 P1 120.29(16)
C1 C2 C3 120.7(2)
C1 C2 H2A 119.7
C3 C2 H2A 119.7
C4 C3 C2 119.9(2)
C4 C3 H3A 120.1
C2 C3 H3A 120.1
C3 C4 C5 120.4(2)
C3 C4 H4A 119.8
C5 C4 H4A 119.8
C4 C5 C6 121.1(2)
C4 C5 H5A 119.5
C6 C5 H5A 119.5
C5 C6 C1 118.2(2)
C5 C6 C7 119.3(2)
C1 C6 C7 122.5(2)
C6 C7 H7A 109.5
C6 C7 H7B 109.5
H7A C7 H7B 109.5
C6 C7 H7C 109.5
H7A C7 H7C 109.5
H7B C7 H7C 109.5
C13 C8 C9 119.7(2)
C13 C8 P1 122.69(16)
C9 C8 P1 117.64(16)
C8 C9 C10 120.1(2)
C8 C9 H9A 119.9
C10 C9 H9A 119.9
C11 C10 C9 120.2(2)
C11 C10 H10A 119.9
C9 C10 H10A 119.9
C10 C11 C12 120.2(2)
C10 C11 H11A 119.9
C12 C11 H11A 119.9
C11 C12 C13 120.5(2)
C11 C12 H12A 119.7
C13 C12 H12A 119.7
C8 C13 C12 119.3(2)
C8 C13 H13A 120.4
C12 C13 H13A 120.4
C15 C14 P1 111.86(14)
C15 C14 H14A 109.2
P1 C14 H14A 109.2
C15 C14 H14B 109.2
P1 C14 H14B 109.2
H14A C14 H14B 107.9
C14 C15 P2 110.90(13)
C14 C15 H15A 109.5
P2 C15 H15A 109.5
C14 C15 H15B 109.5
P2 C15 H15B 109.5
H15A C15 H15B 108.0
O2 P2 C15 112.96(9)
O2 P2 C16 113.42(9)
C15 P2 C16 106.51(9)
O2 P2 C23 111.36(9)
C15 P2 C23 105.90(9)
C16 P2 C23 106.15(9)
C17 C16 C21 119.10(18)
C17 C16 P2 121.03(15)
C21 C16 P2 119.68(14)
C18 C17 C16 120.91(19)
C18 C17 H17A 119.5
C16 C17 H17A 119.5
C19 C18 C17 119.9(2)
C19 C18 H18A 120.0
C17 C18 H18A 120.0
C20 C19 C18 119.64(19)
C20 C19 H19A 120.2
C18 C19 H19A 120.2
C19 C20 C21 121.68(19)
C19 C20 H20A 119.2
C21 C20 H20A 119.2
C20 C21 C16 118.55(18)
C20 C21 C22 118.90(18)
C16 C21 C22 122.55(18)
C21 C22 H22A 109.5
C21 C22 H22B 109.5
H22A C22 H22B 109.5
C21 C22 H22C 109.5
H22A C22 H22C 109.5
H22B C22 H22C 109.5
C24 C23 C28 119.46(18)
C24 C23 P2 122.50(15)
C28 C23 P2 118.02(15)
C23 C24 C25 120.3(2)
C23 C24 H24A 119.9
C25 C24 H24A 119.9
C26 C25 C24 120.1(2)
C26 C25 H25A 120.0
C24 C25 H25A 120.0
C25 C26 C27 120.3(2)
C25 C26 H26A 119.8
C27 C26 H26A 119.8
C26 C27 C28 119.9(2)
C26 C27 H27A 120.0
C28 C27 H27A 120.0
C23 C28 C27 120.0(2)
C23 C28 H28A 120.0
C27 C28 H28A 120.0

loop_
_geom_bond_atom_site_label_1
_geom_bond_atom_site_label_2
_geom_bond_distance
P1 O1 1.4870(15)
P1 C8 1.809(2)
P1 C1 1.810(2)
P1 C14 1.814(2)
C1 C2 1.388(3)
C1 C6 1.407(3)
C2 C3 1.389(3)
C2 H2A 0.9500
C3 C4 1.367(4)
C3 H3A 0.9500
C4 C5 1.383(4)
C4 H4A 0.9500
C5 C6 1.398(3)
C5 H5A 0.9500
C6 C7 1.498(3)
C7 H7A 0.9800
C7 H7B 0.9800
C7 H7C 0.9800
C8 C13 1.394(3)
C8 C9 1.383(3)
C9 C10 1.388(3)
C9 H9A 0.9500
C10 C11 1.366(4)
C10 H10A 0.9500
C11 C12 1.379(4)
C11 H11A 0.9500
C12 C13 1.387(3)
C12 H12A 0.9500
C13 H13A 0.9500
C14 C15 1.530(3)
C14 H14A 0.9900
C14 H14B 0.9900
C15 P2 1.810(2)
C15 H15A 0.9900
C15 H15B 0.9900
P2 O2 1.4878(14)
P2 C16 1.820(2)
P2 C23 1.807(2)
C16 C17 1.393(3)
C16 C21 1.413(3)
C17 C18 1.387(3)
C17 H17A 0.9500
C18 C19 1.376(3)
C18 H18A 0.9500
C19 C20 1.384(3)
C19 H19A 0.9500
C20 C21 1.387(3)
C20 H20A 0.9500
C21 C22 1.506(3)
C22 H22A 0.9800
C22 H22B 0.9800
C22 H22C 0.9800
C23 C24 1.384(3)
C23 C28 1.392(3)
C24 C25 1.388(3)
C24 H24A 0.9500
C25 C26 1.383(3)
C25 H25A 0.9500
C26 C27 1.374(3)
C26 H26A 0.9500
C27 C28 1.398(3)
C27 H27A 0.9500
C28 H28A 0.9500

loop_
_geom_torsion_atom_site_label_1
_geom_torsion_atom_site_label_2
_geom_torsion_atom_site_label_3
_geom_torsion_atom_site_label_4
_geom_torsion
O1 P1 C1 C2 -124.41(18)
C8 P1 C1 C2 112.66(18)
C14 P1 C1 C2 0.1(2)
O1 P1 C1 C6 52.70(19)
C8 P1 C1 C6 -70.23(19)
C14 P1 C1 C6 177.22(17)
C6 C1 C2 C3 -1.8(3)
P1 C1 C2 C3 175.28(19)
C1 C2 C3 C4 0.3(4)
C2 C3 C4 C5 1.3(4)
C3 C4 C5 C6 -1.3(4)
C4 C5 C6 C1 -0.2(3)
C4 C5 C6 C7 178.8(2)
C2 C1 C6 C5 1.8(3)
P1 C1 C6 C5 -175.33(16)
C2 C1 C6 C7 -177.2(2)
P1 C1 C6 C7 5.7(3)
O1 P1 C8 C13 -166.69(16)
C1 P1 C8 C13 -42.30(19)
C14 P1 C8 C13 70.29(19)
O1 P1 C8 C9 13.8(2)
C1 P1 C8 C9 138.15(17)
C14 P1 C8 C9 -109.26(18)
C13 C8 C9 C10 1.3(3)
P1 C8 C9 C10 -179.16(18)
C8 C9 C10 C11 0.2(4)
C9 C10 C11 C12 -1.0(4)
C10 C11 C12 C13 0.3(4)
C9 C8 C13 C12 -2.0(3)
P1 C8 C13 C12 178.48(17)
C11 C12 C13 C8 1.2(3)
O1 P1 C14 C15 -50.63(17)
C8 P1 C14 C15 71.38(16)
C1 P1 C14 C15 -175.64(14)
P1 C14 C15 P2 176.78(11)
C14 C15 P2 O2 51.52(16)
C14 C15 P2 C16 -73.63(15)
C14 C15 P2 C23 173.66(14)
O2 P2 C16 C17 -131.23(16)
C15 P2 C16 C17 -6.35(18)
C23 P2 C16 C17 106.19(16)
O2 P2 C16 C21 43.77(17)
C15 P2 C16 C21 168.64(15)
C23 P2 C16 C21 -78.82(16)
C21 C16 C17 C18 -3.2(3)
P2 C16 C17 C18 171.82(15)
C16 C17 C18 C19 -0.3(3)
C17 C18 C19 C20 3.6(3)
C18 C19 C20 C21 -3.3(3)
C19 C20 C21 C16 -0.2(3)
C19 C20 C21 C22 -179.76(19)
C17 C16 C21 C20 3.4(3)
P2 C16 C21 C20 -171.66(15)
C17 C16 C21 C22 -177.02(18)
P2 C16 C21 C22 7.9(3)
O2 P2 C23 C24 -171.85(16)
C15 P2 C23 C24 65.00(19)
C16 P2 C23 C24 -47.96(19)
O2 P2 C23 C28 6.53(18)
C15 P2 C23 C28 -116.62(17)
C16 P2 C23 C28 130.42(16)
C28 C23 C24 C25 -1.8(3)
P2 C23 C24 C25 176.51(18)
C23 C24 C25 C26 1.8(4)
C24 C25 C26 C27 -0.8(4)
C25 C26 C27 C28 -0.1(4)
C24 C23 C28 C27 0.9(3)
P2 C23 C28 C27 -177.55(17)
C26 C27 C28 C23 0.1(3)

loop_
_cod_related_entry_id
_cod_related_entry_database
_cod_related_entry_code
1 ChemSpider 21184707
